data_2021553
loop_
_publ_author_name
'Zhu, Guiying'
'Lu, Yang'
'Jin, Guoxia'
'Ji, Xuan'
'Ma, Jianping'

_publ_section_title
;
 The effect of the coordination orientation of N atoms on polymeric
 structures: synthesis and characterization of one- and two-dimensional
 Cu^II^ coordination polymers based on
 4-amino-3-(pyridin-2-yl)-5-[(pyridin-3-ylmethyl)sulfanyl]-1,2,4-triazole
;
_journal_coeditor_code YP3177
_journal_issue 4
_journal_name_full 'Acta Crystallographica Section C'
_journal_page_first 443
_journal_page_last 450
_journal_paper_doi 10.1107/S2053229619003747
_journal_volume 75
_journal_year 2019
_chemical_formula_iupac '[Cu (C13 H12 N5 S1)2] (Cl O4)2, H2 O'
_chemical_formula_moiety 'C26 H24 Cu N12 S2 2+, 2(Cl O4 -), H2 O'
_chemical_formula_sum 'C26 H26 Cl2 Cu N12 O9 S2'
_chemical_formula_weight 849.15
_chemical_name_systematic
'<i>catena</i>-Poly[[copper(II)-bis{\m~2~-4-amino-3-(pyridin-2-yl)-5-[(pyridin-4-ylmethyl)sulfanyl]-1,2,4-triazole}] bis(perchlorate) monohydrate]'
_space_group_crystal_system monoclinic
_space_group_IT_number 14
_space_group_name_Hall '-P 2yn'
_space_group_name_H-M_alt 'P 1 21/n 1'
_symmetry_space_group_name_Hall '-P 2yn'
_symmetry_space_group_name_H-M 'P 1 21/n 1'
_atom_sites_solution_hydrogens geom
_atom_sites_solution_primary iterative
_atom_sites_solution_secondary difmap
_audit_creation_method
;
Olex2 1.2
(compiled Apr 23 2013 17:54:37, GUI svn.r4466)
;
_cell_angle_alpha 90.00
_cell_angle_beta 104.305(3)
_cell_angle_gamma 90.00
_cell_formula_units_Z 4
_cell_length_a 9.6589(3)
_cell_length_b 23.1463(5)
_cell_length_c 15.5643(4)
_cell_measurement_reflns_used 4224
_cell_measurement_temperature 150.00(10)
_cell_measurement_theta_max 70.9630
_cell_measurement_theta_min 4.8020
_cell_volume 3371.79(16)
_computing_cell_refinement
;
CrysAlis PRO (Rigaku OD, 2015)
;
_computing_data_collection
;
CrysAlis PRO (Rigaku OD, 2015)
;
_computing_data_reduction
;
CrysAlis PRO (Rigaku OD, 2015)
;
_computing_molecular_graphics
;
<i>OLEX2</i> (Dolomanov <i>et al.</i>,  2009)
;
_computing_publication_material
;
<i>OLEX2</i> (Dolomanov <i>et al.</i>,  2009)
;
_computing_structure_refinement
;
SHEXL2014 (Sheldrick, 2015)
;
_computing_structure_solution
;
SUPERFLIP (Palatinus & Chapuis, 2007)
;
_diffrn_ambient_temperature 150.00(10)
_diffrn_detector 'CCD plate'
_diffrn_detector_area_resol_mean 16.0793
_diffrn_measured_fraction_theta_full 0.9961
_diffrn_measured_fraction_theta_max 0.9764
_diffrn_measurement_device 'four-circle diffractometer'
_diffrn_measurement_device_type 'Rigaku OD SuperNova Dual source diffractometer with an Eos detector'
_diffrn_measurement_method '\w scans'
_diffrn_radiation_monochromator mirror
_diffrn_radiation_probe x-ray
_diffrn_radiation_type 'Cu K\a'
_diffrn_radiation_wavelength 1.54184
_diffrn_reflns_av_R_equivalents 0.0286
_diffrn_reflns_av_unetI/netI 0.0400
_diffrn_reflns_limit_h_max 11
_diffrn_reflns_limit_h_min -11
_diffrn_reflns_limit_k_max 27
_diffrn_reflns_limit_k_min -24
_diffrn_reflns_limit_l_max 18
_diffrn_reflns_limit_l_min -17
_diffrn_reflns_number 12396
_diffrn_reflns_theta_full 67.05
_diffrn_reflns_theta_max 67.07
_diffrn_reflns_theta_min 3.82
_diffrn_source 'micro-focus sealed X-ray tube'
_exptl_absorpt_coefficient_mu 4.159
_exptl_absorpt_correction_T_max 1.00000
_exptl_absorpt_correction_T_min 0.50609
_exptl_absorpt_correction_type multi-scan
_exptl_absorpt_process_details
;
(CrysAlis PRO; Rigaku OD, 2015)
;
_exptl_crystal_colour 'clear light green'
_exptl_crystal_density_diffrn 1.673
_exptl_crystal_density_method 'not measured'
_exptl_crystal_description needle
_exptl_crystal_F_000 1732
_exptl_crystal_size_max 0.34
_exptl_crystal_size_mid 0.08
_exptl_crystal_size_min 0.06
_refine_diff_density_max 1.320
_refine_diff_density_min -0.938
_refine_ls_extinction_method none
_refine_ls_goodness_of_fit_ref 1.029
_refine_ls_hydrogen_treatment mixed
_refine_ls_matrix_type full
_refine_ls_number_parameters 469
_refine_ls_number_reflns 6016
_refine_ls_number_restraints 0
_refine_ls_restrained_S_all 1.029
_refine_ls_R_factor_all 0.0770
_refine_ls_R_factor_gt 0.0613
_refine_ls_shift/su_max 0.000
_refine_ls_shift/su_mean 0.000
_refine_ls_structure_factor_coef Fsqd
_refine_ls_weighting_details 'calc w=1/[\s^2^(Fo^2^)+(0.1015P)^2^+6.6350P] where P=(Fo^2^+2Fc^2^)/3'
_refine_ls_weighting_scheme calc
_refine_ls_wR_factor_gt 0.1657
_refine_ls_wR_factor_ref 0.1821
_reflns_number_gt 4595
_reflns_number_total 6016
_reflns_threshold_expression >2sigma(I)
_cod_data_source_file yp3177sup1.cif
_cod_data_source_block exp_2623
_cod_depositor_comments 'Adding full bibliography for 2021552--2021554.cif.'
_cod_original_cell_volume 3371.79(15)
_cod_database_code 2021553
_cod_database_fobs_code 2021553

loop_
_space_group_symop_id
_space_group_symop_operation_xyz
1 'x, y, z'
2 '-x+1/2, y+1/2, -z+1/2'
3 '-x, -y, -z'
4 'x-1/2, -y-1/2, z-1/2'

loop_
_atom_site_type_symbol
_atom_site_label
_atom_site_fract_x
_atom_site_fract_y
_atom_site_fract_z
_atom_site_U_iso_or_equiv
_atom_site_adp_type
_atom_site_calc_flag
_atom_site_refinement_flags
_atom_site_occupancy
_atom_site_symmetry_multiplicity
C C1 0.2006(4) 0.18264(18) 0.6594(3) 0.0270(9) Uani d . 1 1
H H1 0.1509 0.2166 0.6627 0.032 Uiso calc R 1 1
C C2 0.1264(5) 0.13495(18) 0.6174(3) 0.0301(9) Uani d . 1 1
H H2 0.0282 0.1369 0.5938 0.036 Uiso calc R 1 1
C C3 0.1990(5) 0.08511(18) 0.6111(3) 0.0311(10) Uani d . 1 1
H H3 0.1506 0.0530 0.5826 0.037 Uiso calc R 1 1
C C4 0.3463(5) 0.08262(17) 0.6475(3) 0.0283(9) Uani d . 1 1
H H4 0.3979 0.0492 0.6438 0.034 Uiso calc R 1 1
C C5 0.4129(4) 0.13156(16) 0.6891(2) 0.0210(8) Uani d . 1 1
C C6 0.5656(4) 0.13822(16) 0.7274(2) 0.0214(8) Uani d . 1 1
C C7 0.7956(4) 0.13123(17) 0.7741(3) 0.0240(8) Uani d . 1 1
C C8 1.0630(4) 0.15969(19) 0.8592(3) 0.0283(9) Uani d . 1 1
H H8A 1.1635 0.1494 0.8745 0.034 Uiso calc R 1 1
H H8B 1.0511 0.1918 0.8180 0.034 Uiso calc R 1 1
C C9 1.0239(4) 0.18009(18) 0.9424(3) 0.0248(8) Uani d . 1 1
C C10 1.0510(4) 0.23635(18) 0.9699(3) 0.0262(9) Uani d . 1 1
H H10 1.0863 0.2624 0.9351 0.031 Uiso calc R 1 1
C C11 1.0257(5) 0.25409(18) 1.0495(3) 0.0292(9) Uani d . 1 1
H H11 1.0450 0.2923 1.0666 0.035 Uiso calc R 1 1
C C12 0.9434(5) 0.16537(19) 1.0733(3) 0.0328(10) Uani d . 1 1
H H12 0.9020 0.1408 1.1072 0.039 Uiso calc R 1 1
C C13 0.9680(5) 0.14391(18) 0.9961(3) 0.0313(10) Uani d . 1 1
H H13 0.9474 0.1056 0.9801 0.038 Uiso calc R 1 1
C C14 0.7382(4) 0.31454(19) 0.8481(3) 0.0280(9) Uani d . 1 1
H H14 0.7870 0.2803 0.8451 0.034 Uiso calc R 1 1
C C15 0.8131(5) 0.36148(18) 0.8885(3) 0.0303(9) Uani d . 1 1
H H15 0.9112 0.3590 0.9123 0.036 Uiso calc R 1 1
C C16 0.7412(5) 0.41257(18) 0.8935(3) 0.0315(10) Uani d . 1 1
H H16 0.7906 0.4448 0.9210 0.038 Uiso calc R 1 1
C C17 0.5952(5) 0.41543(18) 0.8574(3) 0.0283(9) Uani d . 1 1
H H17 0.5449 0.4494 0.8596 0.034 Uiso calc R 1 1
C C18 0.5262(4) 0.36606(16) 0.8176(2) 0.0205(8) Uani d . 1 1
C C19 0.3734(4) 0.35932(16) 0.7810(2) 0.0211(8) Uani d . 1 1
C C20 0.1423(4) 0.36608(17) 0.7342(3) 0.0234(8) Uani d . 1 1
C C21 -0.1266(4) 0.33849(19) 0.6498(3) 0.0284(9) Uani d . 1 1
H H21A -0.1138 0.3052 0.6889 0.034 Uiso calc R 1 1
H H21B -0.2272 0.3487 0.6357 0.034 Uiso calc R 1 1
C C22 -0.0881(4) 0.32119(18) 0.5653(3) 0.0248(8) Uani d . 1 1
C C23 -0.0446(5) 0.36051(18) 0.5100(3) 0.0296(9) Uani d . 1 1
H H23 -0.0324 0.3993 0.5258 0.036 Uiso calc R 1 1
C C24 -0.0197(5) 0.34127(19) 0.4314(3) 0.0333(10) Uani d . 1 1
H H24 0.0102 0.3682 0.3954 0.040 Uiso calc R 1 1
C C25 -0.0749(5) 0.24880(18) 0.4581(3) 0.0282(9) Uani d . 1 1
H H25 -0.0850 0.2101 0.4415 0.034 Uiso calc R 1 1
C C26 -0.1012(4) 0.26433(18) 0.5387(3) 0.0261(9) Uani d . 1 1
H H26 -0.1275 0.2364 0.5746 0.031 Uiso calc R 1 1
Cl Cl1 0.71671(12) 0.08210(4) 0.50514(6) 0.0313(3) Uani d . 1 1
Cl Cl2 0.25606(14) 0.49586(6) 0.56479(10) 0.0543(4) Uani d . 1 1
Cu Cu1 0.46947(6) 0.24888(2) 0.75251(4) 0.0241(2) Uani d . 1 1
N N1 0.3422(3) 0.18109(14) 0.6953(2) 0.0223(7) Uani d . 1 1
N N2 0.6173(3) 0.18974(14) 0.7517(2) 0.0220(7) Uani d . 1 1
N N3 0.7643(4) 0.18600(14) 0.7816(2) 0.0251(7) Uani d . 1 1
N N4 0.6745(4) 0.09964(14) 0.7415(2) 0.0223(7) Uani d . 1 1
N N5 0.6600(4) 0.04031(15) 0.7219(3) 0.0346(9) Uani d . 1 1
N N6 0.5963(3) 0.31634(14) 0.8124(2) 0.0223(7) Uani d . 1 1
N N7 0.3208(3) 0.30798(14) 0.7537(2) 0.0216(7) Uani d . 1 1
N N8 0.1740(3) 0.31159(14) 0.7244(2) 0.0246(7) Uani d . 1 1
N N9 0.2635(4) 0.39750(14) 0.7691(2) 0.0230(7) Uani d . 1 1
N N10 0.2750(4) 0.45586(15) 0.7928(2) 0.0319(8) Uani d . 1 1
N N11 -0.0360(4) 0.28598(15) 0.4032(2) 0.0272(8) Uani d . 1 1
N N12 0.9751(4) 0.21940(15) 1.1029(2) 0.0262(7) Uani d . 1 1
O O1 0.3161(5) 0.54430(18) 0.5296(3) 0.0634(12) Uani d . 1 1
H H9A 0.3151 0.5253 0.3967 0.095 Uiso d R 1 1
H H9B 0.4151 0.5355 0.3614 0.095 Uiso d R 1 1
H H10A 0.2408 0.4758 0.7433 0.095 Uiso d R 1 1
H H5A 0.7206 0.0241 0.7737 0.095 Uiso d R 1 1
H H5B 0.7165 0.0355 0.6882 0.095 Uiso d R 1 1
H H10B 0.2238 0.4623 0.8373 0.095 Uiso d R 1 1
O O2 0.1681(7) 0.5196(3) 0.6197(4) 0.139(3) Uani d . 1 1
O O3 0.1844(8) 0.4624(3) 0.4904(5) 0.146(3) Uani d . 1 1
O O4 0.3661(5) 0.46299(18) 0.6224(3) 0.0666(12) Uani d . 1 1
O O5 0.6300(4) 0.04374(18) 0.4415(3) 0.0561(10) Uani d . 1 1
O O6 0.6231(6) 0.11149(19) 0.5492(3) 0.0765(16) Uani d . 1 1
O O7 0.7859(6) 0.12172(19) 0.4611(3) 0.0813(17) Uani d . 1 1
O O8 0.8177(4) 0.04955(18) 0.5695(3) 0.0594(11) Uani d . 1 1
O O9 0.3254(4) 0.54163(16) 0.3493(2) 0.0463(9) Uani d . 1 1
S S1 -0.02472(11) 0.39841(5) 0.70932(7) 0.0297(3) Uani d . 1 1
S S2 0.96262(11) 0.09890(5) 0.80271(7) 0.0300(3) Uani d . 1 1

loop_
_atom_site_aniso_label
_atom_site_aniso_U_11
_atom_site_aniso_U_22
_atom_site_aniso_U_33
_atom_site_aniso_U_12
_atom_site_aniso_U_13
_atom_site_aniso_U_23
C1 0.024(2) 0.024(2) 0.030(2) -0.0003(16) 0.0018(17) -0.0044(16)
C2 0.027(2) 0.027(2) 0.033(2) -0.0066(17) 0.0004(18) 0.0013(17)
C3 0.034(2) 0.023(2) 0.032(2) -0.0095(18) -0.0009(19) -0.0007(17)
C4 0.033(2) 0.018(2) 0.032(2) -0.0010(17) 0.0045(19) 0.0014(16)
C5 0.0244(19) 0.0208(19) 0.0169(18) -0.0010(15) 0.0037(15) 0.0031(14)
C6 0.027(2) 0.0170(18) 0.0206(18) 0.0029(16) 0.0060(16) 0.0017(14)
C7 0.026(2) 0.025(2) 0.0200(19) 0.0053(16) 0.0035(16) -0.0023(15)
C8 0.0211(19) 0.036(2) 0.025(2) 0.0031(17) 0.0016(17) -0.0005(17)
C9 0.0203(19) 0.028(2) 0.024(2) 0.0064(16) 0.0007(16) 0.0017(16)
C10 0.026(2) 0.027(2) 0.023(2) -0.0039(17) 0.0019(17) 0.0026(16)
C11 0.035(2) 0.023(2) 0.026(2) -0.0074(17) 0.0010(18) -0.0004(16)
C12 0.045(3) 0.024(2) 0.032(2) -0.0064(19) 0.014(2) 0.0004(17)
C13 0.043(3) 0.020(2) 0.031(2) -0.0011(18) 0.009(2) -0.0019(17)
C14 0.022(2) 0.027(2) 0.032(2) 0.0015(17) 0.0019(17) -0.0011(17)
C15 0.025(2) 0.029(2) 0.032(2) -0.0057(17) -0.0021(18) -0.0020(18)
C16 0.039(2) 0.022(2) 0.031(2) -0.0083(18) 0.006(2) -0.0040(17)
C17 0.035(2) 0.019(2) 0.028(2) -0.0014(17) 0.0039(18) -0.0009(16)
C18 0.0245(19) 0.0198(19) 0.0168(18) -0.0006(15) 0.0045(15) 0.0007(14)
C19 0.025(2) 0.0179(19) 0.0196(18) 0.0013(15) 0.0043(16) -0.0002(14)
C20 0.027(2) 0.024(2) 0.0188(18) 0.0048(16) 0.0050(16) -0.0020(15)
C21 0.0217(19) 0.032(2) 0.031(2) 0.0034(17) 0.0057(17) -0.0039(18)
C22 0.0194(19) 0.028(2) 0.025(2) 0.0017(16) 0.0010(16) 0.0017(16)
C23 0.035(2) 0.023(2) 0.029(2) -0.0036(18) 0.0042(18) -0.0034(16)
C24 0.045(3) 0.029(2) 0.027(2) -0.008(2) 0.011(2) 0.0006(18)
C25 0.037(2) 0.022(2) 0.025(2) -0.0038(17) 0.0053(18) -0.0011(16)
C26 0.025(2) 0.028(2) 0.024(2) -0.0025(17) 0.0033(17) 0.0040(16)
Cl1 0.0446(6) 0.0187(5) 0.0267(5) -0.0006(4) 0.0012(5) -0.0005(4)
Cl2 0.0432(7) 0.0530(8) 0.0695(9) -0.0036(6) 0.0190(6) 0.0142(7)
Cu1 0.0189(3) 0.0170(3) 0.0328(4) 0.0010(2) -0.0006(3) -0.0079(2)
N1 0.0254(17) 0.0175(16) 0.0235(16) 0.0001(13) 0.0049(14) 0.0001(13)
N2 0.0199(16) 0.0218(17) 0.0222(16) 0.0014(13) 0.0010(13) -0.0043(13)
N3 0.0216(17) 0.0251(18) 0.0272(17) 0.0026(14) 0.0034(14) -0.0044(14)
N4 0.0275(17) 0.0173(16) 0.0207(16) 0.0046(13) 0.0033(14) -0.0008(12)
N5 0.042(2) 0.0193(18) 0.039(2) 0.0056(16) 0.0027(17) -0.0014(15)
N6 0.0237(17) 0.0205(16) 0.0222(16) -0.0005(13) 0.0048(14) -0.0029(13)
N7 0.0193(16) 0.0218(17) 0.0219(16) -0.0001(13) 0.0017(13) -0.0032(13)
N8 0.0211(16) 0.0236(17) 0.0267(17) 0.0034(14) 0.0013(14) -0.0028(13)
N9 0.0298(18) 0.0168(16) 0.0221(16) 0.0052(13) 0.0059(14) -0.0018(12)
N10 0.041(2) 0.0185(17) 0.034(2) 0.0040(15) 0.0056(17) -0.0038(14)
N11 0.0305(18) 0.0261(18) 0.0242(17) -0.0041(15) 0.0054(15) -0.0021(14)
N12 0.0294(18) 0.0239(18) 0.0226(17) -0.0011(14) 0.0014(14) -0.0007(13)
O1 0.082(3) 0.051(2) 0.060(2) -0.026(2) 0.023(2) -0.002(2)
O2 0.139(5) 0.185(7) 0.125(5) 0.118(5) 0.092(5) 0.103(5)
O3 0.115(5) 0.138(6) 0.155(6) -0.092(5) -0.026(5) -0.014(5)
O4 0.068(3) 0.052(2) 0.088(3) 0.018(2) 0.033(2) 0.012(2)
O5 0.053(2) 0.064(3) 0.053(2) -0.026(2) 0.0165(19) -0.0267(19)
O6 0.123(4) 0.065(3) 0.041(2) 0.057(3) 0.019(2) -0.0014(19)
O7 0.140(5) 0.053(3) 0.045(2) -0.055(3) 0.013(3) 0.006(2)
O8 0.046(2) 0.060(2) 0.070(3) 0.0121(19) 0.009(2) 0.028(2)
O9 0.046(2) 0.050(2) 0.0391(19) 0.0028(17) 0.0023(16) -0.0076(16)
S1 0.0267(5) 0.0306(6) 0.0299(5) 0.0103(4) 0.0036(4) -0.0072(4)
S2 0.0261(5) 0.0304(6) 0.0306(5) 0.0104(4) 0.0015(4) -0.0070(4)

loop_
_atom_type_symbol
_atom_type_description
_atom_type_scat_dispersion_real
_atom_type_scat_dispersion_imag
_atom_type_scat_source
C C 0.0181 0.0091 'International Tables Vol C Tables 4.2.6.8 and 6.1.1.4'
H H 0.0000 0.0000 'International Tables Vol C Tables 4.2.6.8 and 6.1.1.4'
N N 0.0311 0.0180 'International Tables Vol C Tables 4.2.6.8 and 6.1.1.4'
O O 0.0492 0.0322 'International Tables Vol C Tables 4.2.6.8 and 6.1.1.4'
S S 0.3331 0.5567 'International Tables Vol C Tables 4.2.6.8 and 6.1.1.4'
Cu Cu -1.9646 0.5888 'International Tables Vol C Tables 4.2.6.8 and 6.1.1.4'
Cl Cl 0.3639 0.7018 'International Tables Vol C Tables 4.2.6.8 and 6.1.1.4'

loop_
_geom_angle_atom_site_label_1
_geom_angle_atom_site_label_2
_geom_angle_atom_site_label_3
_geom_angle_site_symmetry_3
_geom_angle
_geom_angle_publ_flag
C2 C1 H1 . 119.1 ?
N1 C1 H1 . 119.1 ?
N1 C1 C2 . 121.9(4) ?
C1 C2 H2 . 120.3 ?
C3 C2 C1 . 119.4(4) ?
C3 C2 H2 . 120.3 ?
C2 C3 H3 . 120.2 ?
C2 C3 C4 . 119.7(4) ?
C4 C3 H3 . 120.2 ?
C3 C4 H4 . 121.1 ?
C5 C4 C3 . 117.8(4) ?
C5 C4 H4 . 121.1 ?
C4 C5 C6 . 125.8(4) ?
N1 C5 C4 . 123.0(4) ?
N1 C5 C6 . 111.1(3) ?
N2 C6 C5 . 119.3(3) ?
N2 C6 N4 . 109.1(3) ?
N4 C6 C5 . 131.5(4) ?
N3 C7 N4 . 110.7(3) ?
N3 C7 S2 . 127.8(3) ?
N4 C7 S2 . 121.4(3) ?
H8A C8 H8B . 107.4 ?
C9 C8 H8A . 108.2 ?
C9 C8 H8B . 108.2 ?
C9 C8 S2 . 116.2(3) ?
S2 C8 H8A . 108.2 ?
S2 C8 H8B . 108.2 ?
C10 C9 C8 . 119.6(4) ?
C10 C9 C13 . 117.3(4) ?
C13 C9 C8 . 123.1(4) ?
C9 C10 H10 . 120.1 ?
C9 C10 C11 . 119.9(4) ?
C11 C10 H10 . 120.1 ?
C10 C11 H11 . 118.2 ?
N12 C11 C10 . 123.6(4) ?
N12 C11 H11 . 118.2 ?
C13 C12 H12 . 117.8 ?
N12 C12 H12 . 117.8 ?
N12 C12 C13 . 124.3(4) ?
C9 C13 H13 . 120.4 ?
C12 C13 C9 . 119.1(4) ?
C12 C13 H13 . 120.4 ?
C15 C14 H14 . 118.9 ?
N6 C14 H14 . 118.9 ?
N6 C14 C15 . 122.2(4) ?
C14 C15 H15 . 120.4 ?
C14 C15 C16 . 119.3(4) ?
C16 C15 H15 . 120.4 ?
C15 C16 H16 . 120.2 ?
C15 C16 C17 . 119.5(4) ?
C17 C16 H16 . 120.2 ?
C16 C17 H17 . 121.0 ?
C16 C17 C18 . 118.1(4) ?
C18 C17 H17 . 121.0 ?
C17 C18 C19 . 126.3(4) ?
N6 C18 C17 . 122.4(4) ?
N6 C18 C19 . 111.2(3) ?
N7 C19 C18 . 119.7(3) ?
N7 C19 N9 . 108.4(3) ?
N9 C19 C18 . 131.9(3) ?
N8 C20 N9 . 110.7(3) ?
N8 C20 S1 . 128.2(3) ?
N9 C20 S1 . 121.1(3) ?
H21A C21 H21B . 107.5 ?
C22 C21 H21A . 108.4 ?
C22 C21 H21B . 108.4 ?
C22 C21 S1 . 115.4(3) ?
S1 C21 H21A . 108.4 ?
S1 C21 H21B . 108.4 ?
C23 C22 C21 . 123.0(4) ?
C26 C22 C21 . 119.5(4) ?
C26 C22 C23 . 117.4(4) ?
C22 C23 H23 . 120.5 ?
C24 C23 C22 . 119.0(4) ?
C24 C23 H23 . 120.5 ?
C23 C24 H24 . 117.9 ?
N11 C24 C23 . 124.3(4) ?
N11 C24 H24 . 117.9 ?
C26 C25 H25 . 118.1 ?
N11 C25 H25 . 118.1 ?
N11 C25 C26 . 123.8(4) ?
C22 C26 C25 . 119.7(4) ?
C22 C26 H26 . 120.1 ?
C25 C26 H26 . 120.1 ?
O6 Cl1 O5 . 107.1(3) ?
O7 Cl1 O5 . 109.4(2) ?
O7 Cl1 O6 . 110.8(3) ?
O7 Cl1 O8 . 111.2(3) ?
O8 Cl1 O5 . 109.8(3) ?
O8 Cl1 O6 . 108.5(3) ?
O1 Cl2 O2 . 106.2(4) ?
O3 Cl2 O1 . 106.1(4) ?
O3 Cl2 O2 . 116.5(5) ?
O3 Cl2 O4 . 111.0(4) ?
O4 Cl2 O1 . 110.3(3) ?
O4 Cl2 O2 . 106.5(3) ?
N1 Cu1 N6 . 178.80(13) y
N1 Cu1 N12 4_565 88.18(12) ?
N2 Cu1 N1 . 79.90(13) y
N2 Cu1 N6 . 100.23(13) y
N2 Cu1 N7 . 179.74(15) ?
N2 Cu1 N12 4_565 90.91(13) y
N6 Cu1 N12 4_565 93.01(12) ?
N7 Cu1 N1 . 99.99(13) ?
N7 Cu1 N6 . 79.87(13) y
N7 Cu1 N12 4_565 89.32(13) y
C1 N1 C5 . 118.3(3) ?
C1 N1 Cu1 . 126.7(3) ?
C5 N1 Cu1 . 114.9(3) ?
C6 N2 Cu1 . 114.0(3) ?
C6 N2 N3 . 109.0(3) ?
N3 N2 Cu1 . 136.3(2) ?
C7 N3 N2 . 105.7(3) ?
C6 N4 C7 . 105.4(3) ?
C6 N4 N5 . 125.2(3) ?
C7 N4 N5 . 129.3(3) ?
N4 N5 H5A . 101.2 ?
N4 N5 H5B . 102.5 ?
H5A N5 H5B . 96.8 ?
C14 N6 C18 . 118.5(3) ?
C14 N6 Cu1 . 126.5(3) ?
C18 N6 Cu1 . 115.0(3) ?
C19 N7 Cu1 . 113.7(3) ?
C19 N7 N8 . 109.5(3) ?
N8 N7 Cu1 . 136.4(2) ?
C20 N8 N7 . 105.6(3) ?
C19 N9 C20 . 105.7(3) ?
C19 N9 N10 . 125.7(3) ?
C20 N9 N10 . 128.4(3) ?
N9 N10 H10A . 106.5 ?
N9 N10 H10B . 108.7 ?
H10A N10 H10B . 113.4 ?
C25 N11 C24 . 115.7(4) ?
C11 N12 C12 . 115.7(4) ?
C11 N12 Cu1 4_666 120.6(3) ?
C12 N12 Cu1 4_666 123.3(3) ?
H9A O9 H9A . 0.0 ?
H9A O9 H9B . 93.7 ?
H9A O9 H9B . 93.7 ?
C20 S1 C21 . 98.15(19) ?
C7 S2 C8 . 98.17(19) ?

loop_
_geom_bond_atom_site_label_1
_geom_bond_atom_site_label_2
_geom_bond_site_symmetry_2
_geom_bond_distance
_geom_bond_publ_flag
C1 H1 . 0.9300 ?
C1 C2 . 1.388(6) ?
C1 N1 . 1.344(5) ?
C2 H2 . 0.9300 ?
C2 C3 . 1.366(6) ?
C3 H3 . 0.9300 ?
C3 C4 . 1.397(6) ?
C4 H4 . 0.9300 ?
C4 C5 . 1.382(6) ?
C5 C6 . 1.456(5) ?
C5 N1 . 1.350(5) ?
C6 N2 . 1.312(5) ?
C6 N4 . 1.355(5) ?
C7 N3 . 1.315(5) ?
C7 N4 . 1.367(5) ?
C7 S2 . 1.734(4) ?
C8 H8A . 0.9700 ?
C8 H8B . 0.9700 ?
C8 C9 . 1.511(6) ?
C8 S2 . 1.809(4) ?
C9 C10 . 1.376(6) ?
C9 C13 . 1.383(6) ?
C10 H10 . 0.9300 ?
C10 C11 . 1.382(6) ?
C11 H11 . 0.9300 ?
C11 N12 . 1.333(6) ?
C12 H12 . 0.9300 ?
C12 C13 . 1.374(6) ?
C12 N12 . 1.342(6) ?
C13 H13 . 0.9300 ?
C14 H14 . 0.9300 ?
C14 C15 . 1.369(6) ?
C14 N6 . 1.346(5) ?
C15 H15 . 0.9300 ?
C15 C16 . 1.383(6) ?
C16 H16 . 0.9300 ?
C16 C17 . 1.385(6) ?
C17 H17 . 0.9300 ?
C17 C18 . 1.389(6) ?
C18 C19 . 1.453(5) ?
C18 N6 . 1.348(5) ?
C19 N7 . 1.321(5) ?
C19 N9 . 1.358(5) ?
C20 N8 . 1.316(5) ?
C20 N9 . 1.371(5) ?
C20 S1 . 1.733(4) ?
C21 H21A . 0.9700 ?
C21 H21B . 0.9700 ?
C21 C22 . 1.507(6) ?
C21 S1 . 1.817(4) ?
C22 C23 . 1.386(6) ?
C22 C26 . 1.376(6) ?
C23 H23 . 0.9300 ?
C23 C24 . 1.379(6) ?
C24 H24 . 0.9300 ?
C24 N11 . 1.349(6) ?
C25 H25 . 0.9300 ?
C25 C26 . 1.387(6) ?
C25 N11 . 1.331(5) ?
C26 H26 . 0.9300 ?
Cl1 O5 . 1.436(4) ?
Cl1 O6 . 1.434(4) ?
Cl1 O7 . 1.409(4) ?
Cl1 O8 . 1.428(4) ?
Cl2 O1 . 1.432(4) ?
Cl2 O2 . 1.454(6) ?
Cl2 O3 . 1.422(6) ?
Cl2 O4 . 1.429(4) ?
Cu1 N1 . 2.056(3) y
Cu1 N2 . 1.980(3) y
Cu1 N6 . 2.060(3) y
Cu1 N7 . 1.986(3) y
Cu1 N12 4_565 2.454(3) y
N2 N3 . 1.382(5) ?
N4 N5 . 1.406(5) ?
N5 H5A . 0.9482 ?
N5 H5B . 0.8517 ?
N7 N8 . 1.381(4) ?
N9 N10 . 1.398(5) ?
N10 H10A . 0.8889 ?
N10 H10B . 0.9574 ?
N12 Cu1 4_666 2.454(3) ?
O9 H9A . 0.8562 ?
O9 H9A . 0.8562 ?
O9 H9B . 0.8516 ?

loop_
_geom_hbond_atom_site_label_D
_geom_hbond_atom_site_label_H
_geom_hbond_atom_site_label_A
_geom_hbond_site_symmetry_A
_geom_hbond_distance_DH
_geom_hbond_distance_HA
_geom_hbond_distance_DA
_geom_hbond_angle_DHA
O9 H9A O1 . 0.86 2.11 2.831(6) 141.1
O9 H9A O3 . 0.86 2.60 3.393(9) 155.1
O9 H9B O4 3_666 0.85 2.07 2.904(6) 168.1
N10 H10A O2 . 0.89 2.13 3.021(6) 175.6
N10 H10A O4 . 0.89 2.49 2.999(6) 116.5
N5 H5A O9 4_666 0.95 2.03 2.918(5) 154.4
N5 H5B O8 . 0.85 2.32 3.127(6) 158.9
N10 H10B O5 4_566 0.96 2.05 2.986(5) 166.1

loop_
_geom_torsion_atom_site_label_1
_geom_torsion_atom_site_label_2
_geom_torsion_atom_site_label_3
_geom_torsion_atom_site_label_4
_geom_torsion_site_symmetry_1
_geom_torsion_site_symmetry_4
_geom_torsion
C1 C2 C3 C4 . . 0.6(7)
C2 C1 N1 C5 . . 0.6(6)
C2 C1 N1 Cu1 . . 175.9(3)
C2 C3 C4 C5 . . 0.1(6)
C3 C4 C5 C6 . . -177.1(4)
C3 C4 C5 N1 . . -0.5(6)
C4 C5 C6 N2 . . 168.8(4)
C4 C5 C6 N4 . . -8.4(7)
C4 C5 N1 C1 . . 0.1(6)
C4 C5 N1 Cu1 . . -175.7(3)
C5 C6 N2 Cu1 . . 11.1(5)
C5 C6 N2 N3 . . -176.9(3)
C5 C6 N4 C7 . . 176.2(4)
C5 C6 N4 N5 . . -1.6(7)
C6 C5 N1 C1 . . 177.2(3)
C6 C5 N1 Cu1 . . 1.4(4)
C6 N2 N3 C7 . . -0.2(4)
C8 C9 C10 C11 . . -175.0(4)
C8 C9 C13 C12 . . 176.2(4)
C9 C8 S2 C7 . . 63.8(3)
C9 C10 C11 N12 . . -0.1(7)
C10 C9 C13 C12 . . -0.4(6)
C10 C11 N12 C12 . . -2.7(6)
C10 C11 N12 Cu1 . 4_666 170.4(3)
C13 C9 C10 C11 . . 1.6(6)
C13 C12 N12 C11 . . 4.1(7)
C13 C12 N12 Cu1 . 4_666 -168.8(4)
C14 C15 C16 C17 . . -0.2(7)
C15 C14 N6 C18 . . -0.5(6)
C15 C14 N6 Cu1 . . -178.4(3)
C15 C16 C17 C18 . . 0.4(6)
C16 C17 C18 C19 . . 176.0(4)
C16 C17 C18 N6 . . -0.7(6)
C17 C18 C19 N7 . . -172.8(4)
C17 C18 C19 N9 . . 6.1(7)
C17 C18 N6 C14 . . 0.8(6)
C17 C18 N6 Cu1 . . 178.9(3)
C18 C19 N7 Cu1 . . -8.1(5)
C18 C19 N7 N8 . . 178.1(3)
C18 C19 N9 C20 . . -178.1(4)
C18 C19 N9 N10 . . -1.4(7)
C19 C18 N6 C14 . . -176.3(3)
C19 C18 N6 Cu1 . . 1.7(4)
C19 N7 N8 C20 . . 0.7(4)
C21 C22 C23 C24 . . -176.1(4)
C21 C22 C26 C25 . . 175.8(4)
C22 C21 S1 C20 . . -63.7(3)
C22 C23 C24 N11 . . 0.5(7)
C23 C22 C26 C25 . . -1.8(6)
C23 C24 N11 C25 . . -1.9(7)
C26 C22 C23 C24 . . 1.3(6)
C26 C25 N11 C24 . . 1.4(6)
Cu1 N2 N3 C7 . . 169.3(3)
Cu1 N7 N8 C20 . . -171.0(3)
N1 C1 C2 C3 . . -0.9(7)
N1 C5 C6 N2 . . -8.2(5)
N1 C5 C6 N4 . . 174.6(4)
N1 Cu1 N2 C6 . . -7.5(3)
N1 Cu1 N2 N3 . . -176.6(4)
N1 Cu1 N6 C14 . . 90(6)
N1 Cu1 N6 C18 . . -88(6)
N1 Cu1 N7 C19 . . -174.6(3)
N1 Cu1 N7 N8 . . -3.1(4)
N2 C6 N4 C7 . . -1.2(4)
N2 C6 N4 N5 . . -178.9(4)
N2 Cu1 N1 C1 . . -172.3(4)
N2 Cu1 N1 C5 . . 3.1(3)
N2 Cu1 N6 C14 . . -6.4(4)
N2 Cu1 N6 C18 . . 175.7(3)
N2 Cu1 N7 C19 . . 12E1(4)
N2 Cu1 N7 N8 . . -7E1(4)
N3 C7 N4 C6 . . 1.1(4)
N3 C7 N4 N5 . . 178.7(4)
N3 C7 S2 C8 . . 8.9(4)
N4 C6 N2 Cu1 . . -171.2(2)
N4 C6 N2 N3 . . 0.9(4)
N4 C7 N3 N2 . . -0.6(4)
N4 C7 S2 C8 . . -169.2(3)
N6 C14 C15 C16 . . 0.3(7)
N6 C18 C19 N7 . . 4.2(5)
N6 C18 C19 N9 . . -177.0(4)
N6 Cu1 N1 C1 . . 91(6)
N6 Cu1 N1 C5 . . -93(6)
N6 Cu1 N2 C6 . . 171.3(3)
N6 Cu1 N2 N3 . . 2.1(4)
N6 Cu1 N7 C19 . . 6.6(3)
N6 Cu1 N7 N8 . . 178.1(4)
N7 C19 N9 C20 . . 0.8(4)
N7 C19 N9 N10 . . 177.6(3)
N7 Cu1 N1 C1 . . 7.9(4)
N7 Cu1 N1 C5 . . -176.6(3)
N7 Cu1 N2 C6 . . 6E1(4)
N7 Cu1 N2 N3 . . -11E1(4)
N7 Cu1 N6 C14 . . 173.3(4)
N7 Cu1 N6 C18 . . -4.6(3)
N8 C20 N9 C19 . . -0.4(4)
N8 C20 N9 N10 . . -177.0(4)
N8 C20 S1 C21 . . -9.8(4)
N9 C19 N7 Cu1 . . 172.8(2)
N9 C19 N7 N8 . . -1.0(4)
N9 C20 N8 N7 . . -0.2(4)
N9 C20 S1 C21 . . 170.3(3)
N11 C25 C26 C22 . . 0.4(7)
N12 C12 C13 C9 . . -2.7(7)
N12 Cu1 N1 C1 4_565 . -81.1(3)
N12 Cu1 N1 C5 4_565 . 94.4(3)
N12 Cu1 N2 C6 4_565 . -95.5(3)
N12 Cu1 N2 N3 4_565 . 95.4(4)
N12 Cu1 N6 C14 4_565 . -97.9(3)
N12 Cu1 N6 C18 4_565 . 84.2(3)
N12 Cu1 N7 C19 4_565 . -86.5(3)
N12 Cu1 N7 N8 4_565 . 84.9(4)
S1 C20 N8 N7 . . 179.9(3)
S1 C20 N9 C19 . . 179.5(3)
S1 C20 N9 N10 . . 2.9(6)
S1 C21 C22 C23 . . -34.1(5)
S1 C21 C22 C26 . . 148.5(3)
S2 C7 N3 N2 . . -178.8(3)
S2 C7 N4 C6 . . 179.5(3)
S2 C7 N4 N5 . . -2.9(6)
S2 C8 C9 C10 . . -155.1(3)
S2 C8 C9 C13 . . 28.5(5)
